data_4088621
loop_
_publ_author_name
'Holtrichter-R\"o\&smann, Thorsten'
'H\"ager, Ina'
'Daniliuc, Constantin-Gabriel'
'Fr\"ohlich, Roland'
'Bergander, Klaus'
'Troll, Carsten'
'Rieger, Bernhard'
'Rojas, Ren\'e S.'
'W\"urthwein, Ernst-Ulrich'

_publ_section_title
;
 Catalytically Active N-Acylamidine--Zirconium Complexes: Synthesis,
 Structures, and Application in Ethylene Polymerization
;
_journal_issue 11
_journal_name_full Organometallics
_journal_page_first 1906
_journal_paper_doi 10.1021/acs.organomet.6b00240
_journal_volume 35
_journal_year 2016
_chemical_formula_sum 'C44 H38 K2 N4 O2'
_chemical_formula_weight 732.98
_space_group_IT_number 9
_space_group_name_Hall 'C -2yc'
_space_group_name_H-M_alt 'C 1 c 1'
_symmetry_cell_setting monoclinic
_symmetry_space_group_name_H-M 'C 1 c 1'
_atom_sites_solution_hydrogens geom
_atom_sites_solution_primary direct
_atom_sites_solution_secondary difmap
_audit_creation_method SHELXL-97
_cell_angle_alpha 90.00
_cell_angle_beta 107.7860(10)
_cell_angle_gamma 90.00
_cell_formula_units_Z 4
_cell_length_a 21.6589(4)
_cell_length_b 15.1951(3)
_cell_length_c 13.7325(2)
_cell_measurement_reflns_used 4910
_cell_measurement_temperature 223(2)
_cell_measurement_theta_max 28.28
_cell_measurement_theta_min 4.08
_cell_volume 4303.48(13)
_computing_cell_refinement 'Collect (Nonius B.V., 1998)'
_computing_data_collection 'Collect (Nonius B.V., 1998)'
_computing_data_reduction 'Denzo-SMN (Otwinowski & Minor, 1997)'
_computing_molecular_graphics 'XP (BrukerAXS, 2000)'
_computing_publication_material 'SHELXL-97 (Sheldrick, 1997)'
_computing_structure_refinement 'SHELXL-97 (Sheldrick, 1997)'
_computing_structure_solution 'SHELXS-97 (Sheldrick, 1990)'
_diffrn_ambient_temperature 223(2)
_diffrn_measured_fraction_theta_full 0.986
_diffrn_measured_fraction_theta_max 0.986
_diffrn_measurement_device_type 'Nonius KappaCCD APEXII'
_diffrn_measurement_method '\w and \f scans'
_diffrn_radiation_monochromator 'Montel mirror'
_diffrn_radiation_source 'rotating anode Nonius FR591'
_diffrn_radiation_type MoK\a
_diffrn_radiation_wavelength 0.71073
_diffrn_reflns_av_R_equivalents 0.031
_diffrn_reflns_av_sigmaI/netI 0.0294
_diffrn_reflns_limit_h_max 25
_diffrn_reflns_limit_h_min -25
_diffrn_reflns_limit_k_max 18
_diffrn_reflns_limit_k_min 0
_diffrn_reflns_limit_l_max 16
_diffrn_reflns_limit_l_min -16
_diffrn_reflns_number 16882
_diffrn_reflns_theta_full 25.00
_diffrn_reflns_theta_max 25.00
_diffrn_reflns_theta_min 4.13
_exptl_absorpt_coefficient_mu 0.258
_exptl_absorpt_correction_T_max 0.9673
_exptl_absorpt_correction_T_min 0.9152
_exptl_absorpt_correction_type multi-scan
_exptl_absorpt_process_details 'Denzo (Otwinowski, Borek, Majewski & Minor, 2003)'
_exptl_crystal_colour colourless
_exptl_crystal_density_diffrn 1.131
_exptl_crystal_density_method 'not measured'
_exptl_crystal_description prism
_exptl_crystal_F_000 1536
_exptl_crystal_size_max 0.35
_exptl_crystal_size_mid 0.17
_exptl_crystal_size_min 0.13
_refine_diff_density_max 0.352
_refine_diff_density_min -0.190
_refine_diff_density_rms 0.049
_refine_ls_abs_structure_details 'Flack H D (1983), Acta Cryst. A39, 876-881'
_refine_ls_abs_structure_Flack 0.51(4)
_refine_ls_extinction_method none
_refine_ls_goodness_of_fit_ref 1.094
_refine_ls_hydrogen_treatment constr
_refine_ls_matrix_type full
_refine_ls_number_parameters 474
_refine_ls_number_reflns 6733
_refine_ls_number_restraints 20
_refine_ls_restrained_S_all 1.108
_refine_ls_R_factor_all 0.0545
_refine_ls_R_factor_gt 0.0507
_refine_ls_shift/su_max 0.000
_refine_ls_shift/su_mean 0.000
_refine_ls_structure_factor_coef Fsqd
_refine_ls_weighting_details 'calc w=1/[\s^2^(Fo^2^)+(0.0678P)^2^+3.9761P] where P=(Fo^2^+2Fc^2^)/3'
_refine_ls_weighting_scheme calc
_refine_ls_wR_factor_gt 0.1315
_refine_ls_wR_factor_ref 0.1356
_reflns_number_gt 6383
_reflns_number_total 6733
_reflns_threshold_expression >2sigma(I)
_cod_data_source_file om6b00240_si_006.cif
_cod_data_source_block erk6522
_cod_original_sg_symbol_H-M Cc
_cod_database_code 4088621

loop_
_symmetry_equiv_pos_as_xyz
'x, y, z'
'x, -y, z+1/2'
'x+1/2, y+1/2, z'
'x+1/2, -y+1/2, z+1/2'

loop_
_atom_site_label
_atom_site_type_symbol
_atom_site_fract_x
_atom_site_fract_y
_atom_site_fract_z
_atom_site_U_iso_or_equiv
_atom_site_adp_type
_atom_site_occupancy
_atom_site_symmetry_multiplicity
_atom_site_calc_flag
_atom_site_refinement_flags
K1 K -0.14236(4) -0.02028(7) -0.59677(6) 0.0659(3) Uani 1 1 d .
K2 K 0.03703(4) -0.30920(5) -0.26583(5) 0.0508(2) Uani 1 1 d .
O1 O -0.06066(13) -0.08567(19) -0.13165(19) 0.0585(7) Uani 1 1 d .
O2 O 0.24495(12) -0.41437(18) -0.09759(19) 0.0550(6) Uani 1 1 d .
N1 N -0.07812(14) -0.1147(2) -0.4211(2) 0.0496(7) Uani 1 1 d .
N2 N -0.01179(13) -0.1311(2) -0.2512(2) 0.0465(7) Uani 1 1 d .
N3 N 0.08921(16) -0.5499(2) -0.1601(3) 0.0557(7) Uani 1 1 d .
N4 N 0.14308(13) -0.4328(2) -0.2142(2) 0.0482(7) Uani 1 1 d .
C1 C -0.05611(15) -0.0860(2) -0.3293(3) 0.0449(7) Uani 1 1 d .
C2 C -0.01474(16) -0.1183(2) -0.1560(3) 0.0475(8) Uani 1 1 d .
C3 C 0.13851(18) -0.5182(3) -0.1811(3) 0.0508(8) Uani 1 1 d .
C4 C 0.20012(17) -0.3919(3) -0.1749(3) 0.0465(7) Uani 1 1 d .
C11 C -0.05981(17) -0.1994(2) -0.4462(2) 0.0480(8) Uani 1 1 d .
C12 C -0.00713(19) -0.2060(3) -0.4849(3) 0.0579(10) Uani 1 1 d .
C13 C 0.0067(2) -0.2882(4) -0.5179(3) 0.0693(12) Uani 1 1 d .
H13 H 0.0423 -0.2940 -0.5431 0.083 Uiso 1 1 calc R
C14 C -0.0300(3) -0.3606(3) -0.5147(3) 0.0719(13) Uani 1 1 d .
H14 H -0.0198 -0.4153 -0.5378 0.086 Uiso 1 1 calc R
C15 C -0.0823(2) -0.3534(3) -0.4774(3) 0.0634(10) Uani 1 1 d .
H15 H -0.1075 -0.4034 -0.4756 0.076 Uiso 1 1 calc R
C16 C -0.09828(18) -0.2731(3) -0.4425(3) 0.0512(8) Uani 1 1 d .
C17 C -0.1536(2) -0.2651(3) -0.4004(3) 0.0624(10) Uani 1 1 d .
H17A H -0.1822 -0.2183 -0.4356 0.094 Uiso 1 1 calc R
H17B H -0.1373 -0.2516 -0.3279 0.094 Uiso 1 1 calc R
H17C H -0.1773 -0.3202 -0.4100 0.094 Uiso 1 1 calc R
C18 C 0.0322(2) -0.1247(4) -0.4874(4) 0.0781(14) Uani 1 1 d .
H18A H 0.0631 -0.1374 -0.5238 0.117 Uiso 1 1 calc R
H18B H 0.0553 -0.1067 -0.4180 0.117 Uiso 1 1 calc R
H18C H 0.0036 -0.0777 -0.5219 0.117 Uiso 1 1 calc R
C21 C -0.07545(18) 0.0060(3) -0.3144(3) 0.0514(8) Uani 1 1 d .
C22 C -0.0279(2) 0.0675(3) -0.2638(3) 0.0651(10) Uani 1 1 d .
H22 H 0.0155 0.0497 -0.2363 0.078 Uiso 1 1 calc R
C23 C -0.0449(3) 0.1534(4) -0.2546(4) 0.0859(15) Uani 1 1 d .
H23 H -0.0126 0.1941 -0.2213 0.103 Uiso 1 1 calc R
C24 C -0.1078(4) 0.1812(4) -0.2927(5) 0.0937(18) Uani 1 1 d .
H24 H -0.1187 0.2400 -0.2849 0.112 Uiso 1 1 calc R
C25 C -0.1555(3) 0.1212(4) -0.3434(5) 0.0864(16) Uani 1 1 d .
H25 H -0.1990 0.1392 -0.3698 0.104 Uiso 1 1 calc R
C26 C -0.1385(2) 0.0350(3) -0.3546(3) 0.0608(10) Uani 1 1 d .
H26 H -0.1707 -0.0049 -0.3903 0.073 Uiso 1 1 calc R
C31 C 0.04327(18) -0.1505(3) -0.0707(3) 0.0545(9) Uani 1 1 d .
C32 C 0.0370(3) -0.1601(3) 0.0256(3) 0.0765(14) Uani 1 1 d .
H32 H -0.0025 -0.1475 0.0375 0.092 Uiso 1 1 calc R
C33 C 0.0908(3) -0.1892(4) 0.1060(4) 0.1015(19) Uani 1 1 d U
H33 H 0.0876 -0.1946 0.1724 0.122 Uiso 1 1 calc R
C34 C 0.1476(3) -0.2095(5) 0.0875(5) 0.110(2) Uani 1 1 d U
H34 H 0.1833 -0.2295 0.1411 0.132 Uiso 1 1 calc R
C35 C 0.1527(3) -0.2009(4) -0.0076(4) 0.0947(18) Uani 1 1 d U
H35 H 0.1917 -0.2165 -0.0195 0.114 Uiso 1 1 calc R
C36 C 0.1023(2) -0.1699(3) -0.0872(3) 0.0700(12) Uani 1 1 d .
H36 H 0.1074 -0.1619 -0.1522 0.084 Uiso 1 1 calc R
C41 C 0.03835(17) -0.4937(3) -0.1587(3) 0.0505(8) Uani 1 1 d .
C42 C 0.04523(19) -0.4368(3) -0.0746(3) 0.0572(9) Uani 1 1 d .
C43 C -0.0085(2) -0.3871(3) -0.0741(3) 0.0663(11) Uani 1 1 d .
H43 H -0.0051 -0.3489 -0.0189 0.080 Uiso 1 1 calc R
C44 C -0.0663(2) -0.3918(3) -0.1510(4) 0.0749(13) Uani 1 1 d .
H44 H -0.1012 -0.3557 -0.1496 0.090 Uiso 1 1 calc R
C45 C -0.0725(2) -0.4500(3) -0.2303(4) 0.0687(12) Uani 1 1 d .
H45 H -0.1126 -0.4550 -0.2817 0.082 Uiso 1 1 calc R
C46 C -0.02099(18) -0.5014(3) -0.2358(3) 0.0558(9) Uani 1 1 d .
C47 C 0.1067(2) -0.4368(4) 0.0122(3) 0.0787(13) Uani 1 1 d .
H47A H 0.1021 -0.3981 0.0658 0.118 Uiso 1 1 calc R
H47B H 0.1420 -0.4161 -0.0115 0.118 Uiso 1 1 calc R
H47C H 0.1160 -0.4961 0.0389 0.118 Uiso 1 1 calc R
C48 C -0.0275(3) -0.5648(3) -0.3228(4) 0.0773(12) Uani 1 1 d .
H48A H -0.0011 -0.5448 -0.3641 0.116 Uiso 1 1 calc R
H48B H -0.0725 -0.5677 -0.3647 0.116 Uiso 1 1 calc R
H48C H -0.0132 -0.6228 -0.2956 0.116 Uiso 1 1 calc R
C51 C 0.19195(17) -0.5815(3) -0.1778(3) 0.0509(8) Uani 1 1 d .
C52 C 0.22788(16) -0.5762(3) -0.2460(3) 0.0499(8) Uani 1 1 d .
H52 H 0.2180 -0.5323 -0.2966 0.060 Uiso 1 1 calc R
C53 C 0.2777(2) -0.6343(3) -0.2404(3) 0.0599(10) Uani 1 1 d .
H53 H 0.3015 -0.6300 -0.2870 0.072 Uiso 1 1 calc R
C54 C 0.2924(2) -0.6988(3) -0.1664(4) 0.0745(13) Uani 1 1 d .
H54 H 0.3270 -0.7376 -0.1614 0.089 Uiso 1 1 calc R
C55 C 0.2563(3) -0.7065(4) -0.0995(4) 0.0889(16) Uani 1 1 d .
H55 H 0.2656 -0.7514 -0.0501 0.107 Uiso 1 1 calc R
C56 C 0.2064(2) -0.6478(3) -0.1055(4) 0.0732(12) Uani 1 1 d .
H56 H 0.1820 -0.6531 -0.0597 0.088 Uiso 1 1 calc R
C61 C 0.21012(17) -0.3105(2) -0.2305(3) 0.0491(8) Uani 1 1 d .
C62 C 0.17479(18) -0.2953(3) -0.3334(3) 0.0540(9) Uani 1 1 d .
H62 H 0.1415 -0.3339 -0.3684 0.065 Uiso 1 1 calc R
C63 C 0.1899(2) -0.2225(3) -0.3823(4) 0.0700(11) Uani 1 1 d .
H63 H 0.1671 -0.2130 -0.4516 0.084 Uiso 1 1 calc R
C64 C 0.2373(3) -0.1636(4) -0.3328(4) 0.0800(13) Uani 1 1 d .
H64 H 0.2460 -0.1136 -0.3667 0.096 Uiso 1 1 calc R
C65 C 0.2717(3) -0.1800(3) -0.2324(5) 0.0846(14) Uani 1 1 d .
H65 H 0.3047 -0.1409 -0.1976 0.102 Uiso 1 1 calc R
C66 C 0.2587(2) -0.2522(3) -0.1820(3) 0.0634(10) Uani 1 1 d .
H66 H 0.2832 -0.2621 -0.1135 0.076 Uiso 1 1 calc R

loop_
_atom_site_aniso_label
_atom_site_aniso_U_11
_atom_site_aniso_U_22
_atom_site_aniso_U_33
_atom_site_aniso_U_23
_atom_site_aniso_U_13
_atom_site_aniso_U_12
K1 0.0414(4) 0.0876(7) 0.0621(5) 0.0317(5) 0.0061(3) -0.0095(4)
K2 0.0502(4) 0.0542(4) 0.0484(4) 0.0096(3) 0.0157(3) 0.0141(3)
O1 0.0524(14) 0.0765(18) 0.0498(14) 0.0081(13) 0.0206(12) 0.0216(13)
O2 0.0454(13) 0.0649(16) 0.0497(14) -0.0026(12) 0.0072(11) 0.0112(12)
N1 0.0511(16) 0.0549(18) 0.0400(15) 0.0058(13) 0.0101(12) 0.0150(13)
N2 0.0426(14) 0.0558(18) 0.0383(14) 0.0022(12) 0.0080(11) 0.0158(13)
N3 0.0521(17) 0.0584(19) 0.0623(18) 0.0144(15) 0.0258(14) 0.0127(15)
N4 0.0384(15) 0.0601(19) 0.0479(16) 0.0068(14) 0.0159(12) 0.0096(13)
C1 0.0383(16) 0.054(2) 0.0433(17) 0.0054(15) 0.0131(14) 0.0098(14)
C2 0.0415(17) 0.057(2) 0.0422(17) 0.0020(15) 0.0096(14) 0.0067(15)
C3 0.0483(19) 0.059(2) 0.0453(19) 0.0091(16) 0.0149(15) 0.0106(16)
C4 0.0432(17) 0.0504(19) 0.0453(17) -0.0024(15) 0.0123(14) 0.0113(14)
C11 0.0510(19) 0.058(2) 0.0309(15) 0.0048(14) 0.0073(13) 0.0192(16)
C12 0.053(2) 0.076(3) 0.0454(19) 0.0118(18) 0.0156(16) 0.0196(19)
C13 0.070(3) 0.094(4) 0.049(2) 0.004(2) 0.026(2) 0.036(3)
C14 0.099(3) 0.069(3) 0.048(2) -0.007(2) 0.021(2) 0.033(3)
C15 0.072(3) 0.066(3) 0.048(2) -0.0116(19) 0.0114(19) 0.014(2)
C16 0.056(2) 0.057(2) 0.0357(16) -0.0028(15) 0.0067(14) 0.0143(17)
C17 0.052(2) 0.075(3) 0.058(2) -0.003(2) 0.0138(17) 0.005(2)
C18 0.062(3) 0.093(4) 0.086(3) 0.026(3) 0.033(2) 0.014(2)
C21 0.058(2) 0.059(2) 0.0412(18) 0.0063(16) 0.0205(16) 0.0116(17)
C22 0.078(3) 0.056(2) 0.060(2) -0.0015(19) 0.019(2) 0.005(2)
C23 0.117(4) 0.061(3) 0.081(3) -0.005(2) 0.033(3) 0.004(3)
C24 0.144(6) 0.059(3) 0.092(4) 0.008(3) 0.059(4) 0.032(4)
C25 0.101(4) 0.071(3) 0.098(4) 0.023(3) 0.048(3) 0.045(3)
C26 0.059(2) 0.067(3) 0.061(2) 0.0121(19) 0.0254(18) 0.0192(19)
C31 0.054(2) 0.060(2) 0.0424(18) -0.0057(16) 0.0043(15) 0.0161(17)
C32 0.091(3) 0.086(3) 0.044(2) 0.000(2) 0.009(2) 0.033(3)
C33 0.120(4) 0.123(5) 0.045(2) 0.004(3) -0.001(3) 0.045(4)
C34 0.104(4) 0.124(5) 0.072(3) -0.011(3) -0.017(3) 0.057(4)
C35 0.065(3) 0.122(4) 0.080(3) -0.017(3) -0.004(2) 0.036(3)
C36 0.049(2) 0.097(3) 0.056(2) -0.014(2) 0.0052(18) 0.016(2)
C41 0.052(2) 0.053(2) 0.054(2) 0.0165(16) 0.0264(16) 0.0081(16)
C42 0.060(2) 0.063(2) 0.054(2) 0.0173(18) 0.0249(17) 0.0067(18)
C43 0.090(3) 0.058(3) 0.063(2) 0.0105(19) 0.043(2) 0.017(2)
C44 0.070(3) 0.086(3) 0.082(3) 0.026(3) 0.042(2) 0.033(2)
C45 0.046(2) 0.094(3) 0.071(3) 0.021(2) 0.0235(19) 0.019(2)
C46 0.052(2) 0.063(2) 0.056(2) 0.0119(17) 0.0210(17) 0.0079(17)
C47 0.080(3) 0.101(4) 0.056(2) 0.011(2) 0.022(2) 0.005(3)
C48 0.077(3) 0.074(3) 0.078(3) -0.005(2) 0.019(2) -0.007(2)
C51 0.0455(18) 0.056(2) 0.0510(19) 0.0015(17) 0.0149(15) 0.0081(16)
C52 0.0413(17) 0.055(2) 0.0519(19) -0.0084(16) 0.0119(15) -0.0004(15)
C53 0.059(2) 0.054(2) 0.069(2) -0.012(2) 0.0227(19) 0.0019(18)
C54 0.063(3) 0.073(3) 0.089(3) -0.015(2) 0.025(2) 0.023(2)
C55 0.100(4) 0.086(4) 0.082(3) 0.031(3) 0.032(3) 0.049(3)
C56 0.076(3) 0.076(3) 0.078(3) 0.021(2) 0.039(2) 0.030(2)
C61 0.0440(17) 0.053(2) 0.0536(19) -0.0022(16) 0.0197(15) 0.0097(15)
C62 0.0480(19) 0.063(2) 0.053(2) 0.0009(17) 0.0184(16) 0.0049(17)
C63 0.075(3) 0.077(3) 0.063(2) 0.016(2) 0.029(2) 0.012(2)
C64 0.086(3) 0.068(3) 0.092(4) 0.008(3) 0.034(3) -0.005(3)
C65 0.087(3) 0.070(3) 0.100(4) -0.013(3) 0.032(3) -0.015(3)
C66 0.067(2) 0.064(3) 0.058(2) -0.0079(19) 0.0175(19) -0.003(2)

loop_
_atom_type_symbol
_atom_type_description
_atom_type_scat_dispersion_real
_atom_type_scat_dispersion_imag
_atom_type_scat_source
C C 0.0033 0.0016 'International Tables Vol C Tables 4.2.6.8 and 6.1.1.4'
H H 0.0000 0.0000 'International Tables Vol C Tables 4.2.6.8 and 6.1.1.4'
N N 0.0061 0.0033 'International Tables Vol C Tables 4.2.6.8 and 6.1.1.4'
O O 0.0106 0.0060 'International Tables Vol C Tables 4.2.6.8 and 6.1.1.4'
K K 0.2009 0.2494 'International Tables Vol C Tables 4.2.6.8 and 6.1.1.4'

loop_
_geom_angle_atom_site_label_1
_geom_angle_atom_site_label_2
_geom_angle_atom_site_label_3
_geom_angle
_geom_angle_site_symmetry_1
_geom_angle_site_symmetry_3
O1 K1 O2 159.32(10) 2_554 4_444
O1 K1 N1 107.26(10) 2_554 .
O2 K1 N1 91.53(9) 4_444 .
O1 K1 C53 72.38(10) 2_554 4_444
O2 K1 C53 87.01(9) 4_444 4_444
N1 K1 C53 160.23(11) . 4_444
O1 K1 C52 96.45(9) 2_554 4_444
O2 K1 C52 63.17(8) 4_444 4_444
N1 K1 C52 151.43(9) . 4_444
C53 K1 C52 24.50(10) 4_444 4_444
O1 K1 C26 102.54(10) 2_554 .
O2 K1 C26 80.98(10) 4_444 .
N1 K1 C26 54.88(9) . .
C53 K1 C26 105.49(11) 4_444 .
C52 K1 C26 105.12(10) 4_444 .
O1 K1 C4 148.17(9) 2_554 4_444
O2 K1 C4 16.73(8) 4_444 4_444
N1 K1 C4 104.51(9) . 4_444
C53 K1 C4 78.40(10) 4_444 4_444
C52 K1 C4 53.91(9) 4_444 4_444
C26 K1 C4 97.10(10) . 4_444
N4 K2 N2 149.38(9) . .
N4 K2 C41 54.17(9) . .
N2 K2 C41 137.56(9) . .
N4 K2 C11 144.94(9) . .
N2 K2 C11 53.47(8) . .
C41 K2 C11 137.43(11) . .
N4 K2 C36 96.29(10) . .
N2 K2 C36 54.92(10) . .
C41 K2 C36 106.78(12) . .
C11 K2 C36 106.23(11) . .
N4 K2 C42 64.32(9) . .
N2 K2 C42 115.45(10) . .
C41 K2 C42 25.56(10) . .
C11 K2 C42 143.85(10) . .
C36 K2 C42 82.67(13) . .
N4 K2 C16 140.13(9) . .
N2 K2 C16 68.38(9) . .
C41 K2 C16 112.17(10) . .
C11 K2 C16 25.30(10) . .
C36 K2 C16 123.13(10) . .
C42 K2 C16 121.70(11) . .
N4 K2 C46 72.17(9) . .
N2 K2 C46 131.11(9) . .
C41 K2 C46 25.12(10) . .
C11 K2 C46 112.36(10) . .
C36 K2 C46 126.12(12) . .
C42 K2 C46 44.35(11) . .
C16 K2 C46 87.18(10) . .
N4 K2 C12 121.78(9) . .
N2 K2 C12 67.05(9) . .
C41 K2 C12 144.37(11) . .
C11 K2 C12 25.06(9) . .
C36 K2 C12 108.84(13) . .
C42 K2 C12 165.12(11) . .
C16 K2 C12 44.22(10) . .
C46 K2 C12 122.13(11) . .
N4 K2 C43 88.84(10) . .
N2 K2 C43 94.27(9) . .
C41 K2 C43 43.38(10) . .
C11 K2 C43 121.48(11) . .
C36 K2 C43 78.25(13) . .
C42 K2 C43 24.53(10) . .
C16 K2 C43 103.69(11) . .
C46 K2 C43 49.92(11) . .
C12 K2 C43 146.34(11) . .
N4 K2 C15 115.66(9) . .
N2 K2 C15 92.64(9) . .
C41 K2 C15 97.01(11) . .
C11 K2 C15 43.32(10) . .
C36 K2 C15 147.55(11) . .
C42 K2 C15 115.23(12) . .
C16 K2 C15 24.54(10) . .
C46 K2 C15 72.63(11) . .
C12 K2 C15 50.16(12) . .
C43 K2 C15 106.49(13) . .
N4 K2 C13 101.95(9) . .
N2 K2 C13 91.26(10) . .
C41 K2 C13 122.59(12) . .
C11 K2 C13 43.01(9) . .
C36 K2 C13 128.97(14) . .
C42 K2 C13 147.89(13) . .
C16 K2 C13 50.10(10) . .
C46 K2 C13 104.84(12) . .
C12 K2 C13 24.32(11) . .
C43 K2 C13 148.24(13) . .
C15 K2 C13 41.94(12) . .
C2 O1 K1 164.0(3) . 2
C4 O2 K1 125.9(2) . 4_545
C1 N1 C11 120.0(3) . .
C1 N1 K1 127.9(2) . .
C11 N1 K1 111.06(19) . .
C2 N2 C1 117.1(3) . .
C2 N2 K2 109.0(2) . .
C1 N2 K2 125.7(2) . .
C3 N3 C41 119.2(3) . .
C4 N4 C3 116.8(3) . .
C4 N4 K2 111.4(2) . .
C3 N4 K2 123.9(2) . .
N1 C1 N2 123.8(3) . .
N1 C1 C21 114.7(3) . .
N2 C1 C21 121.1(3) . .
O1 C2 N2 126.8(3) . .
O1 C2 C31 117.6(3) . .
N2 C2 C31 115.6(3) . .
N3 C3 N4 124.9(3) . .
N3 C3 C51 116.2(3) . .
N4 C3 C51 118.7(3) . .
O2 C4 N4 126.7(4) . .
O2 C4 C61 117.5(3) . .
N4 C4 C61 115.8(3) . .
O2 C4 K1 37.38(17) . 4_545
N4 C4 K1 129.6(2) . 4_545
C61 C4 K1 101.0(2) . 4_545
C12 C11 C16 121.1(3) . .
C12 C11 N1 118.5(4) . .
C16 C11 N1 120.0(3) . .
C12 C11 K2 80.7(2) . .
C16 C11 K2 79.14(19) . .
N1 C11 K2 116.9(2) . .
C13 C12 C11 118.0(4) . .
C13 C12 C18 123.2(4) . .
C11 C12 C18 118.8(4) . .
C13 C12 K2 80.7(2) . .
C11 C12 K2 74.25(19) . .
C18 C12 K2 114.0(3) . .
C14 C13 C12 121.7(4) . .
C14 C13 K2 79.7(2) . .
C12 C13 K2 75.0(2) . .
C14 C13 H13 119.1 . .
C12 C13 H13 119.1 . .
K2 C13 H13 116.7 . .
C13 C14 C15 120.0(4) . .
C13 C14 K2 76.8(3) . .
C15 C14 K2 75.8(2) . .
C13 C14 H14 120.0 . .
C15 C14 H14 120.0 . .
K2 C14 H14 118.3 . .
C14 C15 C16 121.0(5) . .
C14 C15 K2 80.4(3) . .
C16 C15 K2 74.3(2) . .
C14 C15 H15 119.5 . .
C16 C15 H15 119.5 . .
K2 C15 H15 116.3 . .
C15 C16 C11 118.2(4) . .
C15 C16 C17 121.3(4) . .
C11 C16 C17 120.4(3) . .
C15 C16 K2 81.1(2) . .
C11 C16 K2 75.56(19) . .
C17 C16 K2 112.1(2) . .
C16 C17 H17A 109.5 . .
C16 C17 H17B 109.5 . .
H17A C17 H17B 109.5 . .
C16 C17 H17C 109.5 . .
H17A C17 H17C 109.5 . .
H17B C17 H17C 109.5 . .
C12 C18 H18A 109.5 . .
C12 C18 H18B 109.5 . .
H18A C18 H18B 109.5 . .
C12 C18 H18C 109.5 . .
H18A C18 H18C 109.5 . .
H18B C18 H18C 109.5 . .
C26 C21 C22 118.1(4) . .
C26 C21 C1 122.0(4) . .
C22 C21 C1 119.8(3) . .
C23 C22 C21 120.1(5) . .
C23 C22 H22 120.0 . .
C21 C22 H22 120.0 . .
C24 C23 C22 121.4(6) . .
C24 C23 H23 119.3 . .
C22 C23 H23 119.3 . .
C23 C24 C25 119.3(5) . .
C23 C24 H24 120.4 . .
C25 C24 H24 120.4 . .
C26 C25 C24 119.5(5) . .
C26 C25 H25 120.2 . .
C24 C25 H25 120.2 . .
C21 C26 C25 121.5(5) . .
C21 C26 K1 92.1(2) . .
C25 C26 K1 114.4(3) . .
C21 C26 H26 119.2 . .
C25 C26 H26 119.2 . .
K1 C26 H26 62.5 . .
C32 C31 C36 119.8(4) . .
C32 C31 C2 118.4(4) . .
C36 C31 C2 121.8(3) . .
C31 C32 C33 119.0(5) . .
C31 C32 H32 120.5 . .
C33 C32 H32 120.5 . .
C34 C33 C32 120.1(5) . .
C34 C33 H33 119.9 . .
C32 C33 H33 119.9 . .
C35 C34 C33 120.1(5) . .
C35 C34 H34 119.9 . .
C33 C34 H34 119.9 . .
C34 C35 C36 121.6(5) . .
C34 C35 H35 119.2 . .
C36 C35 H35 119.2 . .
C35 C36 C31 119.3(5) . .
C35 C36 K2 116.0(4) . .
C31 C36 K2 93.0(3) . .
C35 C36 H36 120.4 . .
C31 C36 H36 120.4 . .
K2 C36 H36 60.9 . .
N3 C41 C46 119.0(4) . .
N3 C41 C42 119.9(3) . .
C46 C41 C42 120.8(3) . .
N3 C41 K2 115.5(2) . .
C46 C41 K2 81.1(2) . .
C42 C41 K2 79.7(2) . .
C43 C42 C41 117.2(4) . .
C43 C42 C47 122.7(4) . .
C41 C42 C47 119.9(4) . .
C43 C42 K2 80.8(2) . .
C41 C42 K2 74.7(2) . .
C47 C42 K2 117.7(3) . .
C44 C43 C42 122.5(4) . .
C44 C43 K2 80.1(2) . .
C42 C43 K2 74.7(2) . .
C44 C43 H43 118.8 . .
C42 C43 H43 118.8 . .
K2 C43 H43 116.9 . .
C43 C44 C45 119.2(4) . .
C43 C44 K2 76.1(3) . .
C45 C44 K2 77.7(3) . .
C43 C44 H44 120.4 . .
C45 C44 H44 120.4 . .
K2 C44 H44 116.6 . .
C44 C45 C46 121.3(4) . .
C44 C45 K2 78.5(3) . .
C46 C45 K2 74.5(2) . .
C44 C45 H45 119.3 . .
C46 C45 H45 119.3 . .
K2 C45 H45 118.4 . .
C45 C46 C41 118.8(4) . .
C45 C46 C48 121.5(4) . .
C41 C46 C48 119.7(4) . .
C45 C46 K2 81.4(3) . .
C41 C46 K2 73.8(2) . .
C48 C46 K2 114.8(3) . .
C42 C47 H47A 109.5 . .
C42 C47 H47B 109.5 . .
H47A C47 H47B 109.5 . .
C42 C47 H47C 109.5 . .
H47A C47 H47C 109.5 . .
H47B C47 H47C 109.5 . .
C46 C48 H48A 109.5 . .
C46 C48 H48B 109.5 . .
H48A C48 H48B 109.5 . .
C46 C48 H48C 109.5 . .
H48A C48 H48C 109.5 . .
H48B C48 H48C 109.5 . .
C56 C51 C52 118.4(3) . .
C56 C51 C3 119.7(3) . .
C52 C51 C3 122.0(3) . .
C53 C52 C51 121.0(4) . .
C53 C52 K1 75.2(2) . 4_545
C51 C52 K1 98.9(2) . 4_545
C53 C52 H52 119.5 . .
C51 C52 H52 119.5 . .
K1 C52 H52 95.9 4_545 .
C54 C53 C52 119.8(4) . .
C54 C53 K1 96.1(3) . 4_545
C52 C53 K1 80.3(2) . 4_545
C54 C53 H53 120.1 . .
C52 C53 H53 120.1 . .
K1 C53 H53 93.5 4_545 .
C53 C54 C55 120.1(4) . .
C53 C54 H54 119.9 . .
C55 C54 H54 119.9 . .
C54 C55 C56 119.7(4) . .
C54 C55 H55 120.1 . .
C56 C55 H55 120.1 . .
C51 C56 C55 120.9(4) . .
C51 C56 H56 119.5 . .
C55 C56 H56 119.5 . .
C66 C61 C62 118.7(4) . .
C66 C61 C4 119.3(4) . .
C62 C61 C4 121.8(3) . .
C63 C62 C61 118.8(4) . .
C63 C62 K2 122.8(3) . .
C61 C62 K2 88.2(2) . .
C63 C62 H62 120.6 . .
C61 C62 H62 120.6 . .
K2 C62 H62 59.9 . .
C64 C63 C62 122.1(4) . .
C64 C63 H63 118.9 . .
C62 C63 H63 118.9 . .
C63 C64 C65 118.2(5) . .
C63 C64 H64 120.9 . .
C65 C64 H64 120.9 . .
C66 C65 C64 121.3(5) . .
C66 C65 H65 119.3 . .
C64 C65 H65 119.3 . .
C65 C66 C61 120.8(4) . .
C65 C66 H66 119.6 . .
C61 C66 H66 119.6 . .

loop_
_geom_bond_atom_site_label_1
_geom_bond_atom_site_label_2
_geom_bond_distance
_geom_bond_site_symmetry_2
K1 O1 2.544(3) 2_554
K1 O2 2.632(2) 4_444
K1 N1 2.786(3) .
K1 C53 3.213(4) 4_444
K1 C52 3.275(3) 4_444
K1 C26 3.407(4) .
K1 C4 3.512(4) 4_444
K2 N4 2.883(3) .
K2 N2 2.935(3) .
K2 C41 3.163(4) .
K2 C11 3.185(3) .
K2 C36 3.221(5) .
K2 C42 3.225(4) .
K2 C16 3.230(4) .
K2 C46 3.255(4) .
K2 C12 3.266(4) .
K2 C43 3.301(4) .
K2 C15 3.314(4) .
K2 C13 3.336(4) .
O1 C2 1.245(4) .
O1 K1 2.544(3) 2
O2 C4 1.248(4) .
O2 K1 2.632(2) 4_545
N1 C1 1.280(5) .
N1 C11 1.420(5) .
N2 C2 1.342(4) .
N2 C1 1.383(4) .
N3 C3 1.282(5) .
N3 C41 1.398(5) .
N4 C4 1.340(5) .
N4 C3 1.388(5) .
C1 C21 1.491(5) .
C2 C31 1.514(5) .
C3 C51 1.495(5) .
C4 C61 1.504(5) .
C4 K1 3.512(4) 4_545
C11 C12 1.402(5) .
C11 C16 1.406(6) .
C12 C13 1.392(6) .
C12 C18 1.507(7) .
C13 C14 1.367(7) .
C13 H13 0.9400 .
C14 C15 1.382(6) .
C14 H14 0.9400 .
C15 C16 1.393(5) .
C15 H15 0.9400 .
C16 C17 1.486(6) .
C17 H17A 0.9700 .
C17 H17B 0.9700 .
C17 H17C 0.9700 .
C18 H18A 0.9700 .
C18 H18B 0.9700 .
C18 H18C 0.9700 .
C21 C26 1.380(5) .
C21 C22 1.406(6) .
C22 C23 1.373(7) .
C22 H22 0.9400 .
C23 C24 1.369(9) .
C23 H23 0.9400 .
C24 C25 1.394(9) .
C24 H24 0.9400 .
C25 C26 1.382(7) .
C25 H25 0.9400 .
C26 H26 0.9400 .
C31 C32 1.377(6) .
C31 C36 1.396(6) .
C32 C33 1.409(7) .
C32 H32 0.9400 .
C33 C34 1.365(9) .
C33 H33 0.9400 .
C34 C35 1.349(9) .
C34 H34 0.9400 .
C35 C36 1.371(7) .
C35 H35 0.9400 .
C36 H36 0.9400 .
C41 C46 1.398(5) .
C41 C42 1.414(6) .
C42 C43 1.388(6) .
C42 C47 1.491(6) .
C43 C44 1.371(7) .
C43 H43 0.9400 .
C44 C45 1.377(7) .
C44 H44 0.9400 .
C45 C46 1.382(6) .
C45 H45 0.9400 .
C46 C48 1.508(7) .
C47 H47A 0.9700 .
C47 H47B 0.9700 .
C47 H47C 0.9700 .
C48 H48A 0.9700 .
C48 H48B 0.9700 .
C48 H48C 0.9700 .
C51 C56 1.382(6) .
C51 C52 1.390(5) .
C52 C53 1.378(5) .
C52 K1 3.275(3) 4_545
C52 H52 0.9400 .
C53 C54 1.377(7) .
C53 K1 3.213(4) 4_545
C53 H53 0.9400 .
C54 C55 1.381(7) .
C54 H54 0.9400 .
C55 C56 1.384(6) .
C55 H55 0.9400 .
C56 H56 0.9400 .
C61 C66 1.382(6) .
C61 C62 1.405(5) .
C62 C63 1.385(6) .
C62 H62 0.9400 .
C63 C64 1.374(7) .
C63 H63 0.9400 .
C64 C65 1.375(8) .
C64 H64 0.9400 .
C65 C66 1.371(7) .
C65 H65 0.9400 .
C66 H66 0.9400 .

loop_
_geom_torsion_atom_site_label_1
_geom_torsion_atom_site_label_2
_geom_torsion_atom_site_label_3
_geom_torsion_atom_site_label_4
_geom_torsion
_geom_torsion_site_symmetry_1
_geom_torsion_site_symmetry_4
O1 K1 N1 C1 67.9(3) 2_554 .
O2 K1 N1 C1 -103.4(3) 4_444 .
C53 K1 N1 C1 -17.9(5) 4_444 .
C52 K1 N1 C1 -76.8(4) 4_444 .
C26 K1 N1 C1 -25.5(3) . .
C4 K1 N1 C1 -114.0(3) 4_444 .
O1 K1 N1 C11 -100.3(2) 2_554 .
O2 K1 N1 C11 88.4(2) 4_444 .
C53 K1 N1 C11 173.9(3) 4_444 .
C52 K1 N1 C11 114.9(3) 4_444 .
C26 K1 N1 C11 166.3(3) . .
C4 K1 N1 C11 77.8(2) 4_444 .
N4 K2 N2 C2 -71.3(3) . .
C41 K2 N2 C2 27.0(3) . .
C11 K2 N2 C2 150.2(3) . .
C36 K2 N2 C2 -48.8(2) . .
C42 K2 N2 C2 10.7(3) . .
C16 K2 N2 C2 126.7(2) . .
C46 K2 N2 C2 61.3(3) . .
C12 K2 N2 C2 174.6(3) . .
C43 K2 N2 C2 23.6(2) . .
C15 K2 N2 C2 130.4(2) . .
C13 K2 N2 C2 172.3(2) . .
N4 K2 N2 C1 141.5(2) . .
C41 K2 N2 C1 -120.2(3) . .
C11 K2 N2 C1 3.1(2) . .
C36 K2 N2 C1 164.0(3) . .
C42 K2 N2 C1 -136.4(3) . .
C16 K2 N2 C1 -20.5(3) . .
C46 K2 N2 C1 -85.9(3) . .
C12 K2 N2 C1 27.5(3) . .
C43 K2 N2 C1 -123.5(3) . .
C15 K2 N2 C1 -16.8(3) . .
C13 K2 N2 C1 25.2(3) . .
N2 K2 N4 C4 -13.4(3) . .
C41 K2 N4 C4 -138.0(3) . .
C11 K2 N4 C4 98.5(3) . .
C36 K2 N4 C4 -31.8(2) . .
C42 K2 N4 C4 -110.5(2) . .
C16 K2 N4 C4 140.0(2) . .
C46 K2 N4 C4 -157.8(2) . .
C12 K2 N4 C4 85.0(2) . .
C43 K2 N4 C4 -109.8(2) . .
C15 K2 N4 C4 142.4(2) . .
C13 K2 N4 C4 100.3(2) . .
N2 K2 N4 C3 134.5(3) . .
C41 K2 N4 C3 9.9(3) . .
C11 K2 N4 C3 -113.6(3) . .
C36 K2 N4 C3 116.1(3) . .
C42 K2 N4 C3 37.3(3) . .
C16 K2 N4 C3 -72.2(3) . .
C46 K2 N4 C3 -9.9(3) . .
C12 K2 N4 C3 -127.2(3) . .
C43 K2 N4 C3 38.0(3) . .
C15 K2 N4 C3 -69.7(3) . .
C13 K2 N4 C3 -111.9(3) . .
C11 N1 C1 N2 3.5(5) . .
K1 N1 C1 N2 -163.8(2) . .
C11 N1 C1 C21 176.1(3) . .
K1 N1 C1 C21 8.9(4) . .
C2 N2 C1 N1 -150.0(4) . .
K2 N2 C1 N1 -5.2(5) . .
C2 N2 C1 C21 37.8(5) . .
K2 N2 C1 C21 -177.4(2) . .
K1 O1 C2 N2 -74.8(10) 2 .
K1 O1 C2 C31 107.8(8) 2 .
C1 N2 C2 O1 16.5(6) . .
K2 N2 C2 O1 -133.9(4) . .
C1 N2 C2 C31 -166.0(3) . .
K2 N2 C2 C31 43.6(4) . .
C41 N3 C3 N4 -7.5(6) . .
C41 N3 C3 C51 178.0(3) . .
C4 N4 C3 N3 139.2(4) . .
K2 N4 C3 N3 -7.1(5) . .
C4 N4 C3 C51 -46.4(5) . .
K2 N4 C3 C51 167.3(2) . .
K1 O2 C4 N4 109.4(4) 4_545 .
K1 O2 C4 C61 -70.9(4) 4_545 .
C3 N4 C4 O2 -15.8(5) . .
K2 N4 C4 O2 134.6(3) . .
C3 N4 C4 C61 164.5(3) . .
K2 N4 C4 C61 -45.1(3) . .
C3 N4 C4 K1 32.2(4) . 4_545
K2 N4 C4 K1 -177.46(15) . 4_545
C1 N1 C11 C12 -94.4(4) . .
K1 N1 C11 C12 74.9(3) . .
C1 N1 C11 C16 92.4(4) . .
K1 N1 C11 C16 -98.3(3) . .
C1 N1 C11 K2 -0.4(4) . .
K1 N1 C11 K2 168.86(12) . .
N4 K2 C11 C12 -28.0(3) . .
N2 K2 C11 C12 116.0(3) . .
C41 K2 C11 C12 -120.6(3) . .
C36 K2 C11 C12 99.9(3) . .
C42 K2 C11 C12 -160.2(2) . .
C16 K2 C11 C12 -124.4(3) . .
C46 K2 C11 C12 -118.5(2) . .
C43 K2 C11 C12 -174.2(2) . .
C15 K2 C11 C12 -93.6(3) . .
C13 K2 C11 C12 -30.5(3) . .
N4 K2 C11 C16 96.4(2) . .
N2 K2 C11 C16 -119.6(2) . .
C41 K2 C11 C16 3.8(3) . .
C36 K2 C11 C16 -135.7(2) . .
C42 K2 C11 C16 -35.8(3) . .
C46 K2 C11 C16 5.9(2) . .
C12 K2 C11 C16 124.4(3) . .
C43 K2 C11 C16 -49.8(2) . .
C15 K2 C11 C16 30.8(2) . .
C13 K2 C11 C16 93.9(3) . .
N4 K2 C11 N1 -145.3(2) . .
N2 K2 C11 N1 -1.3(2) . .
C41 K2 C11 N1 122.2(3) . .
C36 K2 C11 N1 -17.4(3) . .
C42 K2 C11 N1 82.6(3) . .
C16 K2 C11 N1 118.3(3) . .
C46 K2 C11 N1 124.2(3) . .
C12 K2 C11 N1 -117.3(4) . .
C43 K2 C11 N1 68.5(3) . .
C15 K2 C11 N1 149.1(3) . .
C13 K2 C11 N1 -147.8(3) . .
C16 C11 C12 C13 -1.1(5) . .
N1 C11 C12 C13 -174.3(3) . .
K2 C11 C12 C13 70.1(3) . .
C16 C11 C12 C18 179.7(4) . .
N1 C11 C12 C18 6.6(5) . .
K2 C11 C12 C18 -109.1(3) . .
C16 C11 C12 K2 -71.2(3) . .
N1 C11 C12 K2 115.6(3) . .
N4 K2 C12 C13 38.8(3) . .
N2 K2 C12 C13 -174.3(3) . .
C41 K2 C12 C13 -32.7(3) . .
C11 K2 C12 C13 -122.7(4) . .
C36 K2 C12 C13 149.2(3) . .
C42 K2 C12 C13 -71.4(5) . .
C16 K2 C12 C13 -92.3(3) . .
C46 K2 C12 C13 -49.1(3) . .
C43 K2 C12 C13 -113.7(3) . .
C15 K2 C12 C13 -59.6(3) . .
N4 K2 C12 C11 161.5(2) . .
N2 K2 C12 C11 -51.7(2) . .
C41 K2 C12 C11 90.0(3) . .
C36 K2 C12 C11 -88.1(3) . .
C42 K2 C12 C11 51.3(5) . .
C16 K2 C12 C11 30.4(2) . .
C46 K2 C12 C11 73.6(3) . .
C43 K2 C12 C11 9.0(4) . .
C15 K2 C12 C11 63.1(2) . .
C13 K2 C12 C11 122.7(4) . .
N4 K2 C12 C18 -83.5(3) . .
N2 K2 C12 C18 63.3(3) . .
C41 K2 C12 C18 -155.0(3) . .
C11 K2 C12 C18 115.0(4) . .
C36 K2 C12 C18 26.8(3) . .
C42 K2 C12 C18 166.2(4) . .
C16 K2 C12 C18 145.3(3) . .
C46 K2 C12 C18 -171.4(3) . .
C43 K2 C12 C18 124.0(3) . .
C15 K2 C12 C18 178.1(3) . .
C13 K2 C12 C18 -122.3(4) . .
C11 C12 C13 C14 1.0(6) . .
C18 C12 C13 C14 -179.9(4) . .
K2 C12 C13 C14 67.5(4) . .
C11 C12 C13 K2 -66.5(3) . .
C18 C12 C13 K2 112.6(4) . .
N4 K2 C13 C14 86.0(3) . .
N2 K2 C13 C14 -121.8(3) . .
C41 K2 C13 C14 31.1(3) . .
C11 K2 C13 C14 -95.5(3) . .
C36 K2 C13 C14 -165.6(2) . .
C42 K2 C13 C14 25.7(4) . .
C16 K2 C13 C14 -61.7(3) . .
C46 K2 C13 C14 11.5(3) . .
C12 K2 C13 C14 -127.0(4) . .
C43 K2 C13 C14 -21.6(4) . .
C15 K2 C13 C14 -29.3(2) . .
N4 K2 C13 C12 -147.0(3) . .
N2 K2 C13 C12 5.2(3) . .
C41 K2 C13 C12 158.1(2) . .
C11 K2 C13 C12 31.5(2) . .
C36 K2 C13 C12 -38.6(3) . .
C42 K2 C13 C12 152.8(2) . .
C16 K2 C13 C12 65.3(2) . .
C46 K2 C13 C12 138.5(3) . .
C43 K2 C13 C12 105.4(3) . .
C15 K2 C13 C12 97.7(3) . .
C12 C13 C14 C15 -0.3(6) . .
K2 C13 C14 C15 64.7(4) . .
C12 C13 C14 K2 -65.1(4) . .
N4 K2 C14 C13 -98.5(2) . .
N2 K2 C14 C13 60.8(3) . .
C41 K2 C14 C13 -153.6(2) . .
C11 K2 C14 C13 62.6(2) . .
C36 K2 C14 C13 23.7(4) . .
C42 K2 C14 C13 -163.5(2) . .
C16 K2 C14 C13 96.5(3) . .
C46 K2 C14 C13 -168.8(3) . .
C12 K2 C14 C13 29.1(2) . .
C43 K2 C14 C13 166.2(2) . .
C15 K2 C14 C13 126.1(4) . .
N4 K2 C14 C15 135.5(3) . .
N2 K2 C14 C15 -65.2(3) . .
C41 K2 C14 C15 80.3(3) . .
C11 K2 C14 C15 -63.4(3) . .
C36 K2 C14 C15 -102.4(4) . .
C42 K2 C14 C15 70.5(3) . .
C16 K2 C14 C15 -29.5(3) . .
C46 K2 C14 C15 65.2(3) . .
C12 K2 C14 C15 -97.0(3) . .
C43 K2 C14 C15 40.1(3) . .
C13 K2 C14 C15 -126.1(4) . .
C13 C14 C15 C16 -0.2(6) . .
K2 C14 C15 C16 65.1(3) . .
C13 C14 C15 K2 -65.3(4) . .
N4 K2 C15 C14 -50.1(3) . .
N2 K2 C15 C14 117.8(3) . .
C41 K2 C15 C14 -103.6(3) . .
C11 K2 C15 C14 94.4(3) . .
C36 K2 C15 C14 119.0(3) . .
C42 K2 C15 C14 -122.4(3) . .
C16 K2 C15 C14 126.1(4) . .
C46 K2 C15 C14 -109.7(3) . .
C12 K2 C15 C14 61.0(3) . .
C43 K2 C15 C14 -147.0(3) . .
C13 K2 C15 C14 28.8(3) . .
N4 K2 C15 C16 -176.3(2) . .
N2 K2 C15 C16 -8.3(3) . .
C41 K2 C15 C16 130.3(3) . .
C11 K2 C15 C16 -31.8(2) . .
C36 K2 C15 C16 -7.1(4) . .
C42 K2 C15 C16 111.5(3) . .
C46 K2 C15 C16 124.1(3) . .
C12 K2 C15 C16 -65.2(3) . .
C43 K2 C15 C16 86.9(3) . .
C13 K2 C15 C16 -97.3(3) . .
C14 C15 C16 C11 0.0(5) . .
K2 C15 C16 C11 68.3(3) . .
C14 C15 C16 C17 -178.8(4) . .
K2 C15 C16 C17 -110.5(3) . .
C14 C15 C16 K2 -68.3(4) . .
C12 C11 C16 C15 0.7(5) . .
N1 C11 C16 C15 173.7(3) . .
K2 C11 C16 C15 -71.4(3) . .
C12 C11 C16 C17 179.4(3) . .
N1 C11 C16 C17 -7.5(5) . .
K2 C11 C16 C17 107.4(3) . .
C12 C11 C16 K2 72.0(3) . .
N1 C11 C16 K2 -114.9(3) . .
N4 K2 C16 C15 5.2(3) . .
N2 K2 C16 C15 171.0(3) . .
C41 K2 C16 C15 -54.9(3) . .
C11 K2 C16 C15 122.3(3) . .
C36 K2 C16 C15 175.5(3) . .
C42 K2 C16 C15 -81.6(3) . .
C46 K2 C16 C15 -52.3(3) . .
C12 K2 C16 C15 92.2(3) . .
C43 K2 C16 C15 -99.8(3) . .
C13 K2 C16 C15 59.8(3) . .
N4 K2 C16 C11 -117.1(2) . .
N2 K2 C16 C11 48.73(19) . .
C41 K2 C16 C11 -177.19(19) . .
C36 K2 C16 C11 53.2(2) . .
C42 K2 C16 C11 156.10(19) . .
C46 K2 C16 C11 -174.6(2) . .
C12 K2 C16 C11 -30.08(19) . .
C43 K2 C16 C11 137.9(2) . .
C15 K2 C16 C11 -122.3(3) . .
C13 K2 C16 C11 -62.5(2) . .
N4 K2 C16 C17 125.5(3) . .
N2 K2 C16 C17 -68.7(3) . .
C41 K2 C16 C17 65.4(3) . .
C11 K2 C16 C17 -117.4(4) . .
C36 K2 C16 C17 -64.2(3) . .
C42 K2 C16 C17 38.7(3) . .
C46 K2 C16 C17 68.0(3) . .
C12 K2 C16 C17 -147.5(3) . .
C43 K2 C16 C17 20.5(3) . .
C15 K2 C16 C17 120.3(4) . .
C13 K2 C16 C17 -179.9(3) . .
N1 C1 C21 C26 46.4(5) . .
N2 C1 C21 C26 -140.7(4) . .
N1 C1 C21 C22 -129.5(4) . .
N2 C1 C21 C22 43.4(5) . .
C26 C21 C22 C23 0.6(6) . .
C1 C21 C22 C23 176.6(4) . .
C21 C22 C23 C24 0.8(8) . .
C22 C23 C24 C25 -0.9(8) . .
C23 C24 C25 C26 -0.2(8) . .
C22 C21 C26 C25 -1.8(6) . .
C1 C21 C26 C25 -177.7(4) . .
C22 C21 C26 K1 118.8(3) . .
C1 C21 C26 K1 -57.1(3) . .
C24 C25 C26 C21 1.6(7) . .
C24 C25 C26 K1 -107.5(5) . .
O1 K1 C26 C21 -66.3(3) 2_554 .
O2 K1 C26 C21 134.5(3) 4_444 .
N1 K1 C26 C21 36.1(2) . .
C53 K1 C26 C21 -141.2(3) 4_444 .
C52 K1 C26 C21 -166.6(2) 4_444 .
C4 K1 C26 C21 138.9(3) 4_444 .
O1 K1 C26 C25 60.0(4) 2_554 .
O2 K1 C26 C25 -99.3(4) 4_444 .
N1 K1 C26 C25 162.4(4) . .
C53 K1 C26 C25 -14.9(4) 4_444 .
C52 K1 C26 C25 -40.4(4) 4_444 .
C4 K1 C26 C25 -94.8(4) 4_444 .
O1 C2 C31 C32 13.9(6) . .
N2 C2 C31 C32 -163.8(4) . .
O1 C2 C31 C36 -165.7(4) . .
N2 C2 C31 C36 16.6(6) . .
C36 C31 C32 C33 0.3(8) . .
C2 C31 C32 C33 -179.3(5) . .
C31 C32 C33 C34 -1.6(9) . .
C32 C33 C34 C35 0.7(11) . .
C33 C34 C35 C36 1.6(11) . .
C34 C35 C36 C31 -2.9(10) . .
C34 C35 C36 K2 -112.8(6) . .
C32 C31 C36 C35 2.0(8) . .
C2 C31 C36 C35 -178.5(5) . .
C32 C31 C36 K2 124.2(4) . .
C2 C31 C36 K2 -56.2(4) . .
N4 K2 C36 C35 -18.2(4) . .
N2 K2 C36 C35 173.1(5) . .
C41 K2 C36 C35 36.3(4) . .
C11 K2 C36 C35 -171.0(4) . .
C42 K2 C36 C35 44.8(4) . .
C16 K2 C36 C35 168.1(4) . .
C46 K2 C36 C35 54.3(5) . .
C12 K2 C36 C35 -144.9(4) . .
C43 K2 C36 C35 69.3(4) . .
C15 K2 C36 C35 171.6(4) . .
C13 K2 C36 C35 -129.1(4) . .
N4 K2 C36 C31 -142.9(3) . .
N2 K2 C36 C31 48.4(2) . .
C41 K2 C36 C31 -88.5(3) . .
C11 K2 C36 C31 64.2(3) . .
C42 K2 C36 C31 -79.9(3) . .
C16 K2 C36 C31 43.3(3) . .
C46 K2 C36 C31 -70.5(3) . .
C12 K2 C36 C31 90.4(3) . .
C43 K2 C36 C31 -55.4(3) . .
C15 K2 C36 C31 46.9(4) . .
C13 K2 C36 C31 106.1(3) . .
C3 N3 C41 C46 109.9(4) . .
C3 N3 C41 C42 -76.6(5) . .
C3 N3 C41 K2 16.0(4) . .
N4 K2 C41 N3 -12.6(2) . .
N2 K2 C41 N3 -154.2(2) . .
C11 K2 C41 N3 122.4(3) . .
C36 K2 C41 N3 -98.2(3) . .
C42 K2 C41 N3 -118.3(4) . .
C16 K2 C41 N3 124.1(3) . .
C46 K2 C41 N3 118.0(4) . .
C12 K2 C41 N3 83.6(3) . .
C43 K2 C41 N3 -149.3(4) . .
C15 K2 C41 N3 104.1(3) . .
C13 K2 C41 N3 68.3(3) . .
N4 K2 C41 C46 -130.6(2) . .
N2 K2 C41 C46 87.9(2) . .
C11 K2 C41 C46 4.4(3) . .
C36 K2 C41 C46 143.8(2) . .
C42 K2 C41 C46 123.7(3) . .
C16 K2 C41 C46 6.2(2) . .
C12 K2 C41 C46 -34.4(3) . .
C43 K2 C41 C46 92.8(3) . .
C15 K2 C41 C46 -13.9(2) . .
C13 K2 C41 C46 -49.7(2) . .
N4 K2 C41 C42 105.7(2) . .
N2 K2 C41 C42 -35.9(3) . .
C11 K2 C41 C42 -119.4(2) . .
C36 K2 C41 C42 20.1(2) . .
C16 K2 C41 C42 -117.6(2) . .
C46 K2 C41 C42 -123.7(3) . .
C12 K2 C41 C42 -158.1(2) . .
C43 K2 C41 C42 -31.0(2) . .
C15 K2 C41 C42 -137.6(2) . .
C13 K2 C41 C42 -173.4(2) . .
N3 C41 C42 C43 -175.6(3) . .
C46 C41 C42 C43 -2.2(5) . .
K2 C41 C42 C43 70.9(3) . .
N3 C41 C42 C47 0.0(5) . .
C46 C41 C42 C47 173.4(4) . .
K2 C41 C42 C47 -113.5(4) . .
N3 C41 C42 K2 113.5(3) . .
C46 C41 C42 K2 -73.1(3) . .
N4 K2 C42 C43 178.3(3) . .
N2 K2 C42 C43 32.4(3) . .
C41 K2 C42 C43 -121.6(4) . .
C11 K2 C42 C43 -29.8(4) . .
C36 K2 C42 C43 77.7(3) . .
C16 K2 C42 C43 -46.9(3) . .
C46 K2 C42 C43 -91.3(3) . .
C12 K2 C42 C43 -63.9(5) . .
C15 K2 C42 C43 -73.9(3) . .
C13 K2 C42 C43 -111.2(3) . .
N4 K2 C42 C41 -60.0(2) . .
N2 K2 C42 C41 154.0(2) . .
C11 K2 C42 C41 91.8(3) . .
C36 K2 C42 C41 -160.6(2) . .
C16 K2 C42 C41 74.7(2) . .
C46 K2 C42 C41 30.3(2) . .
C12 K2 C42 C41 57.7(5) . .
C43 K2 C42 C41 121.6(4) . .
C15 K2 C42 C41 47.7(2) . .
C13 K2 C42 C41 10.5(3) . .
N4 K2 C42 C47 56.1(3) . .
N2 K2 C42 C47 -89.8(3) . .
C41 K2 C42 C47 116.1(4) . .
C11 K2 C42 C47 -152.1(3) . .
C36 K2 C42 C47 -44.5(3) . .
C16 K2 C42 C47 -169.1(3) . .
C46 K2 C42 C47 146.5(4) . .
C12 K2 C42 C47 173.9(4) . .
C43 K2 C42 C47 -122.2(5) . .
C15 K2 C42 C47 163.9(3) . .
C13 K2 C42 C47 126.6(3) . .
C41 C42 C43 C44 -0.1(6) . .
C47 C42 C43 C44 -175.6(4) . .
K2 C42 C43 C44 67.4(4) . .
C41 C42 C43 K2 -67.4(3) . .
C47 C42 C43 K2 117.1(4) . .
N4 K2 C43 C44 -129.3(3) . .
N2 K2 C43 C44 81.2(3) . .
C41 K2 C43 C44 -95.5(3) . .
C11 K2 C43 C44 32.1(3) . .
C36 K2 C43 C44 134.1(3) . .
C42 K2 C43 C44 -127.8(4) . .
C16 K2 C43 C44 12.5(3) . .
C46 K2 C43 C44 -61.8(3) . .
C12 K2 C43 C44 27.6(4) . .
C15 K2 C43 C44 -12.8(3) . .
C13 K2 C43 C44 -18.1(4) . .
N4 K2 C43 C42 -1.5(3) . .
N2 K2 C43 C42 -151.0(3) . .
C41 K2 C43 C42 32.3(2) . .
C11 K2 C43 C42 159.9(3) . .
C36 K2 C43 C42 -98.2(3) . .
C16 K2 C43 C42 140.2(3) . .
C46 K2 C43 C42 66.0(3) . .
C12 K2 C43 C42 155.4(3) . .
C15 K2 C43 C42 115.0(3) . .
C13 K2 C43 C42 109.6(3) . .
C42 C43 C44 C45 2.4(7) . .
K2 C43 C44 C45 67.0(4) . .
C42 C43 C44 K2 -64.7(4) . .
N4 K2 C44 C43 52.8(3) . .
N2 K2 C44 C43 -99.7(3) . .
C41 K2 C44 C43 62.7(3) . .
C11 K2 C44 C43 -152.5(3) . .
C36 K2 C44 C43 -44.9(3) . .
C42 K2 C44 C43 28.7(2) . .
C16 K2 C44 C43 -167.7(3) . .
C46 K2 C44 C43 96.0(3) . .
C12 K2 C44 C43 -161.9(2) . .
C15 K2 C44 C43 167.7(3) . .
C13 K2 C44 C43 168.4(3) . .
N4 K2 C44 C45 -71.9(3) . .
N2 K2 C44 C45 135.6(3) . .
C41 K2 C44 C45 -62.0(3) . .
C11 K2 C44 C45 82.8(3) . .
C36 K2 C44 C45 -169.6(3) . .
C42 K2 C44 C45 -96.0(3) . .
C16 K2 C44 C45 67.6(3) . .
C46 K2 C44 C45 -28.7(2) . .
C12 K2 C44 C45 73.4(3) . .
C43 K2 C44 C45 -124.7(4) . .
C15 K2 C44 C45 43.0(3) . .
C13 K2 C44 C45 43.7(3) . .
C43 C44 C45 C46 -2.5(7) . .
K2 C44 C45 C46 63.7(4) . .
C43 C44 C45 K2 -66.2(4) . .
N4 K2 C45 C44 111.9(3) . .
N2 K2 C45 C44 -47.1(3) . .
C41 K2 C45 C44 96.2(3) . .
C11 K2 C45 C44 -100.9(3) . .
C36 K2 C45 C44 11.8(3) . .
C42 K2 C45 C44 62.1(3) . .
C16 K2 C45 C44 -106.9(3) . .
C46 K2 C45 C44 127.4(4) . .
C12 K2 C45 C44 -119.2(3) . .
C43 K2 C45 C44 29.8(2) . .
C15 K2 C45 C44 -132.4(3) . .
C13 K2 C45 C44 -143.8(3) . .
N4 K2 C45 C46 -15.4(3) . .
N2 K2 C45 C46 -174.5(2) . .
C41 K2 C45 C46 -31.2(2) . .
C11 K2 C45 C46 131.7(2) . .
C36 K2 C45 C46 -115.6(3) . .
C42 K2 C45 C46 -65.2(2) . .
C16 K2 C45 C46 125.7(3) . .
C12 K2 C45 C46 113.4(2) . .
C43 K2 C45 C46 -97.6(3) . .
C15 K2 C45 C46 100.2(3) . .
C13 K2 C45 C46 88.8(3) . .
C44 C45 C46 C41 0.3(6) . .
K2 C45 C46 C41 66.0(3) . .
C44 C45 C46 C48 -179.6(4) . .
K2 C45 C46 C48 -113.9(4) . .
C44 C45 C46 K2 -65.8(4) . .
N3 C41 C46 C45 175.5(4) . .
C42 C41 C46 C45 2.1(6) . .
K2 C41 C46 C45 -70.2(4) . .
N3 C41 C46 C48 -4.5(5) . .
C42 C41 C46 C48 -178.0(4) . .
K2 C41 C46 C48 109.7(4) . .
N3 C41 C46 K2 -114.2(3) . .
C42 C41 C46 K2 72.3(3) . .
N4 K2 C46 C45 163.8(3) . .
N2 K2 C46 C45 7.0(3) . .
C41 K2 C46 C45 123.5(4) . .
C11 K2 C46 C45 -53.3(3) . .
C36 K2 C46 C45 79.1(3) . .
C42 K2 C46 C45 92.6(3) . .
C16 K2 C46 C45 -50.8(3) . .
C12 K2 C46 C45 -79.3(3) . .
C43 K2 C46 C45 59.8(3) . .
C15 K2 C46 C45 -70.9(3) . .
C13 K2 C46 C45 -98.1(3) . .
N4 K2 C46 C41 40.3(2) . .
N2 K2 C46 C41 -116.5(2) . .
C11 K2 C46 C41 -176.8(2) . .
C36 K2 C46 C41 -44.4(2) . .
C42 K2 C46 C41 -30.9(2) . .
C16 K2 C46 C41 -174.3(2) . .
C12 K2 C46 C41 157.1(2) . .
C43 K2 C46 C41 -63.7(2) . .
C15 K2 C46 C41 165.6(2) . .
C13 K2 C46 C41 138.4(2) . .
N4 K2 C46 C48 -75.4(3) . .
N2 K2 C46 C48 127.8(3) . .
C41 K2 C46 C48 -115.7(4) . .
C11 K2 C46 C48 67.5(3) . .
C36 K2 C46 C48 -160.1(3) . .
C42 K2 C46 C48 -146.6(4) . .
C16 K2 C46 C48 70.0(3) . .
C12 K2 C46 C48 41.4(3) . .
C43 K2 C46 C48 -179.4(4) . .
C15 K2 C46 C48 49.9(3) . .
C13 K2 C46 C48 22.7(3) . .
N3 C3 C51 C56 -35.8(6) . .
N4 C3 C51 C56 149.3(4) . .
N3 C3 C51 C52 144.0(4) . .
N4 C3 C51 C52 -30.9(5) . .
C56 C51 C52 C53 -1.4(6) . .
C3 C51 C52 C53 178.9(4) . .
C56 C51 C52 K1 -79.4(4) . 4_545
C3 C51 C52 K1 100.8(3) . 4_545
C51 C52 C53 C54 -0.1(6) . .
K1 C52 C53 C54 91.6(4) 4_545 .
C51 C52 C53 K1 -91.6(3) . 4_545
C52 C53 C54 C55 1.6(7) . .
K1 C53 C54 C55 83.9(5) 4_545 .
C53 C54 C55 C56 -1.6(9) . .
C52 C51 C56 C55 1.3(7) . .
C3 C51 C56 C55 -178.9(5) . .
C54 C55 C56 C51 0.2(9) . .
O2 C4 C61 C66 -16.6(5) . .
N4 C4 C61 C66 163.1(3) . .
K1 C4 C61 C66 -52.4(3) 4_545 .
O2 C4 C61 C62 158.3(3) . .
N4 C4 C61 C62 -22.0(5) . .
K1 C4 C61 C62 122.6(3) 4_545 .
C66 C61 C62 C63 0.0(5) . .
C4 C61 C62 C63 -175.0(3) . .
C66 C61 C62 K2 -127.0(3) . .
C4 C61 C62 K2 58.1(3) . .
N4 K2 C62 C63 -173.3(4) . .
N2 K2 C62 C63 -22.1(4) . .
C41 K2 C62 C63 -180.0(3) . .
C11 K2 C62 C63 32.7(4) . .
C36 K2 C62 C63 -73.3(4) . .
C42 K2 C62 C63 -153.8(3) . .
C16 K2 C62 C63 52.8(4) . .
C46 K2 C62 C63 156.1(3) . .
C12 K2 C62 C63 37.0(3) . .
C43 K2 C62 C63 -142.1(3) . .
C15 K2 C62 C63 76.9(4) . .
C13 K2 C62 C63 61.2(4) . .
N4 K2 C62 C61 -49.6(2) . .
N2 K2 C62 C61 101.6(2) . .
C41 K2 C62 C61 -56.3(2) . .
C11 K2 C62 C61 156.3(2) . .
C36 K2 C62 C61 50.4(2) . .
C42 K2 C62 C61 -30.1(3) . .
C16 K2 C62 C61 176.5(2) . .
C46 K2 C62 C61 -80.3(2) . .
C12 K2 C62 C61 160.6(2) . .
C43 K2 C62 C61 -18.5(3) . .
C15 K2 C62 C61 -159.5(2) . .
C13 K2 C62 C61 -175.1(3) . .
C61 C62 C63 C64 -1.6(6) . .
K2 C62 C63 C64 106.6(5) . .
C62 C63 C64 C65 2.0(8) . .
C63 C64 C65 C66 -1.0(8) . .
C64 C65 C66 C61 -0.6(8) . .
C62 C61 C66 C65 1.1(6) . .
C4 C61 C66 C65 176.1(4) . .

loop_
_platon_squeeze_void_nr
_platon_squeeze_void_average_x
_platon_squeeze_void_average_y
_platon_squeeze_void_average_z
_platon_squeeze_void_volume
_platon_squeeze_void_count_electrons
_platon_squeeze_void_content
1 0.231 0.000 0.079 341 26 ' '
2 0.731 0.500 0.053 341 26 ' '
